data_2210480
loop_
_publ_author_name
'Sun, Yu-Xi'
'Zhang, Ran'
'Wang, Bao-Lin'
'Ding, De-Jun'
'Liu, Shu'

_publ_section_title 4-(2,3-Dichlorobenzylideneamino)-1,5-dimethyl-2-phenyl-1<i>H</i>-pyrazol-3(2<i>H</i>)-one
_journal_coeditor_code AT2114
_journal_issue 10
_journal_name_full 'Acta Crystallographica Section E'
_journal_page_first o4613
_journal_page_last o4615
_journal_paper_doi 10.1107/S1600536806037974
_journal_volume 62
_journal_year 2006
_chemical_formula_iupac 'C18 H15 Cl2 N3 O'
_chemical_formula_moiety 'C18 H15 Cl2 N3 O'
_chemical_formula_sum 'C18 H15 Cl2 N3 O'
_chemical_formula_weight 360.23
_chemical_name_systematic
;
4-(2,3-Dichlorobenzylideneamino)-1,5-dimethyl-2-phenyl-1H-pyrazol-3(2H)-one
;
_space_group_IT_number 15
_symmetry_cell_setting monoclinic
_symmetry_space_group_name_Hall '-C 2yc'
_symmetry_space_group_name_H-M 'C 1 2/c 1'
_atom_sites_solution_hydrogens geom
_atom_sites_solution_primary direct
_atom_sites_solution_secondary difmap
_audit_creation_method SHELXL-97
_cell_angle_alpha 90.00
_cell_angle_beta 96.5290(10)
_cell_angle_gamma 90.00
_cell_formula_units_Z 16
_cell_length_a 18.9602(8)
_cell_length_b 7.1044(3)
_cell_length_c 51.387(2)
_cell_measurement_reflns_used 6442
_cell_measurement_temperature 295(2)
_cell_measurement_theta_max 22.94
_cell_measurement_theta_min 2.22
_cell_volume 6877.0(5)
_computing_cell_refinement 'SAINT-Plus (Bruker, 2002)'
_computing_data_collection 'SMART (Bruker, 2002)'
_computing_data_reduction SAINT-Plus
_computing_molecular_graphics 'SHELXTL (Bruker, 2002)'
_computing_publication_material SHELXL97
_computing_structure_refinement 'SHELXL97 (Sheldrick, 1997)'
_computing_structure_solution 'SHELXS97 (Sheldrick, 1997)'
_diffrn_ambient_temperature 295(2)
_diffrn_measured_fraction_theta_full 1.000
_diffrn_measured_fraction_theta_max 1.000
_diffrn_measurement_device_type 'Bruker APEX area-detector'
_diffrn_measurement_method '\f and \w'
_diffrn_radiation_monochromator graphite
_diffrn_radiation_source 'fine-focus sealed tube'
_diffrn_radiation_type MoK\a
_diffrn_radiation_wavelength 0.71073
_diffrn_reflns_av_R_equivalents 0.0419
_diffrn_reflns_av_sigmaI/netI 0.0358
_diffrn_reflns_limit_h_max 23
_diffrn_reflns_limit_h_min -23
_diffrn_reflns_limit_k_max 8
_diffrn_reflns_limit_k_min -8
_diffrn_reflns_limit_l_max 64
_diffrn_reflns_limit_l_min -64
_diffrn_reflns_number 35938
_diffrn_reflns_theta_full 26.50
_diffrn_reflns_theta_max 26.50
_diffrn_reflns_theta_min 1.60
_diffrn_standards_decay_% 0
_diffrn_standards_number 0
_exptl_absorpt_coefficient_mu 0.387
_exptl_absorpt_correction_T_max 0.9734
_exptl_absorpt_correction_T_min 0.9564
_exptl_absorpt_correction_type multi-scan
_exptl_absorpt_process_details '(SADABS; Sheldrick, 1996)'
_exptl_crystal_colour yellow
_exptl_crystal_density_diffrn 1.392
_exptl_crystal_density_method 'not measured'
_exptl_crystal_description prism
_exptl_crystal_F_000 2976
_exptl_crystal_size_max 0.35
_exptl_crystal_size_mid 0.08
_exptl_crystal_size_min 0.07
_refine_diff_density_max 0.368
_refine_diff_density_min -0.348
_refine_ls_extinction_method none
_refine_ls_goodness_of_fit_ref 1.087
_refine_ls_hydrogen_treatment constr
_refine_ls_matrix_type full
_refine_ls_number_parameters 437
_refine_ls_number_reflns 7114
_refine_ls_number_restraints 0
_refine_ls_restrained_S_all 1.087
_refine_ls_R_factor_all 0.0753
_refine_ls_R_factor_gt 0.0572
_refine_ls_shift/su_max 0.001
_refine_ls_shift/su_mean 0.000
_refine_ls_structure_factor_coef Fsqd
_refine_ls_weighting_details 'calc w=1/[\s^2^(Fo^2^)+(0.0478P)^2^+7.688P] where P=(Fo^2^+2Fc^2^)/3'
_refine_ls_weighting_scheme calc
_refine_ls_wR_factor_gt 0.1255
_refine_ls_wR_factor_ref 0.1342
_reflns_number_gt 5532
_reflns_number_total 7114
_reflns_threshold_expression I>2\s(I)
_cod_data_source_file at2114.cif
_cod_data_source_block I
_cod_original_sg_symbol_H-M 'C 2/c'
_cod_database_code 2210480
_cod_database_fobs_code 2210480

loop_
_symmetry_equiv_pos_as_xyz
'x, y, z'
'-x, y, -z+1/2'
'x+1/2, y+1/2, z'
'-x+1/2, y+1/2, -z+1/2'
'-x, -y, -z'
'x, -y, z-1/2'
'-x+1/2, -y+1/2, -z'
'x+1/2, -y+1/2, z-1/2'

loop_
_atom_site_type_symbol
_atom_site_label
_atom_site_fract_x
_atom_site_fract_y
_atom_site_fract_z
_atom_site_U_iso_or_equiv
_atom_site_adp_type
_atom_site_calc_flag
_atom_site_refinement_flags
_atom_site_occupancy
Cl Cl1 0.55293(4) 0.26083(10) 0.116299(17) 0.0701(3) Uani d . 1
Cl Cl2 0.66956(4) 0.23148(11) 0.077987(15) 0.0651(2) Uani d . 1
O O1 0.43058(11) 0.5140(3) 0.17670(4) 0.0598(5) Uani d . 1
N N1 0.41610(11) 0.7618(3) 0.20490(4) 0.0452(5) Uani d . 1
N N2 0.45366(12) 0.9274(3) 0.21218(4) 0.0457(5) Uani d . 1
N N3 0.54767(11) 0.7834(3) 0.15919(4) 0.0461(5) Uani d . 1
C C1 0.32109(15) 0.5575(4) 0.21376(6) 0.0534(7) Uani d . 1
H H1 0.3055 0.5578 0.1959 0.064 Uiso calc R 1
C C2 0.28635(17) 0.4504(5) 0.23083(7) 0.0684(9) Uani d . 1
H H2 0.2478 0.3763 0.2244 0.082 Uiso calc R 1
C C3 0.3084(2) 0.4529(5) 0.25708(7) 0.0744(10) Uani d . 1
H H3 0.2847 0.3810 0.2685 0.089 Uiso calc R 1
C C4 0.36512(18) 0.5609(5) 0.26664(6) 0.0717(9) Uani d . 1
H H4 0.3797 0.5625 0.2845 0.086 Uiso calc R 1
C C5 0.40110(15) 0.6682(4) 0.24986(5) 0.0555(7) Uani d . 1
H H5 0.4396 0.7421 0.2564 0.067 Uiso calc R 1
C C6 0.37912(13) 0.6638(4) 0.22342(5) 0.0437(6) Uani d . 1
C C7 0.44721(14) 0.6721(4) 0.18480(5) 0.0444(6) Uani d . 1
C C8 0.50006(14) 0.8021(3) 0.17781(5) 0.0420(6) Uani d . 1
C C9 0.50072(14) 0.9528(4) 0.19415(5) 0.0456(6) Uani d . 1
C C10 0.54334(19) 1.1281(4) 0.19379(6) 0.0687(9) Uani d . 1
H H10A 0.5785 1.1131 0.1819 0.103 Uiso calc R 1
H H10B 0.5663 1.1529 0.2111 0.103 Uiso calc R 1
H H10C 0.5127 1.2314 0.1882 0.103 Uiso calc R 1
C C11 0.41219(17) 1.0827(4) 0.22160(6) 0.0616(8) Uani d . 1
H H11A 0.4433 1.1851 0.2271 0.092 Uiso calc R 1
H H11B 0.3886 1.0401 0.2361 0.092 Uiso calc R 1
H H11C 0.3775 1.1242 0.2077 0.092 Uiso calc R 1
C C12 0.54534(13) 0.6405(4) 0.14425(5) 0.0452(6) Uani d . 1
H H12 0.5112 0.5480 0.1455 0.054 Uiso calc R 1
C C13 0.59681(13) 0.6213(4) 0.12500(5) 0.0415(6) Uani d . 1
C C14 0.60530(13) 0.4538(4) 0.11141(5) 0.0433(6) Uani d . 1
C C15 0.65691(14) 0.4400(4) 0.09442(5) 0.0437(6) Uani d . 1
C C16 0.69984(14) 0.5901(4) 0.09035(5) 0.0490(6) Uani d . 1
H H16 0.7345 0.5794 0.0790 0.059 Uiso calc R 1
C C17 0.69114(14) 0.7564(4) 0.10323(5) 0.0523(7) Uani d . 1
H H17 0.7197 0.8591 0.1004 0.063 Uiso calc R 1
C C18 0.64046(14) 0.7720(4) 0.12029(5) 0.0478(6) Uani d . 1
H H18 0.6353 0.8857 0.1288 0.057 Uiso calc R 1
Cl Cl3 0.25248(4) 0.64909(11) 0.143342(13) 0.0583(2) Uani d . 1
Cl Cl4 0.23014(5) 0.99750(14) 0.178557(15) 0.0763(3) Uani d . 1
O O2 0.31708(11) 0.3620(3) 0.07082(4) 0.0662(6) Uani d . 1
N N4 0.40425(12) 0.3307(3) 0.04347(4) 0.0526(6) Uani d . 1
N N5 0.45955(11) 0.4450(3) 0.03600(4) 0.0516(6) Uani d . 1
N N6 0.40656(11) 0.7227(3) 0.08800(4) 0.0477(5) Uani d . 1
C C19 0.35006(17) 0.2526(5) -0.00039(6) 0.0721(9) Uani d . 1
H H19 0.3543 0.3770 -0.0056 0.087 Uiso calc R 1
C C20 0.32156(19) 0.1161(8) -0.01809(7) 0.0907(13) Uani d . 1
H H20 0.3075 0.1489 -0.0354 0.109 Uiso calc R 1
C C21 0.3142(2) -0.0650(7) -0.01013(9) 0.0992(15) Uani d . 1
H H21 0.2954 -0.1557 -0.0220 0.119 Uiso calc R 1
C C22 0.3344(2) -0.1121(6) 0.01507(9) 0.0962(13) Uani d . 1
H H22 0.3284 -0.2355 0.0204 0.115 Uiso calc R 1
C C23 0.36350(18) 0.0172(5) 0.03292(7) 0.0703(9) Uani d . 1
H H23 0.3774 -0.0178 0.0502 0.084 Uiso calc R 1
C C24 0.37168(14) 0.1989(4) 0.02494(5) 0.0500(7) Uani d . 1
C C25 0.37179(14) 0.4180(4) 0.06310(5) 0.0478(6) Uani d . 1
C C26 0.41562(13) 0.5815(4) 0.07008(5) 0.0451(6) Uani d . 1
C C27 0.46719(13) 0.5892(4) 0.05380(5) 0.0479(6) Uani d . 1
C C28 0.52484(15) 0.7318(5) 0.05331(6) 0.0648(8) Uani d . 1
H H28A 0.5195 0.8272 0.0662 0.097 Uiso calc R 1
H H28B 0.5219 0.7883 0.0363 0.097 Uiso calc R 1
H H28C 0.5701 0.6715 0.0572 0.097 Uiso calc R 1
C C29 0.52048(16) 0.3390(5) 0.02875(7) 0.0732(9) Uani d . 1
H H29A 0.5546 0.4246 0.0229 0.110 Uiso calc R 1
H H29B 0.5050 0.2527 0.0149 0.110 Uiso calc R 1
H H29C 0.5419 0.2702 0.0437 0.110 Uiso calc R 1
C C30 0.36197(14) 0.7055(4) 0.10466(5) 0.0465(6) Uani d . 1
H H30 0.3361 0.5947 0.1054 0.056 Uiso calc R 1
C C31 0.35154(13) 0.8601(4) 0.12256(5) 0.0439(6) Uani d . 1
C C32 0.30227(13) 0.8506(4) 0.14076(5) 0.0432(6) Uani d . 1
C C33 0.29228(15) 1.0041(4) 0.15655(5) 0.0507(7) Uani d . 1
C C34 0.33134(17) 1.1664(4) 0.15476(6) 0.0603(8) Uani d . 1
H H34 0.3245 1.2689 0.1654 0.072 Uiso calc R 1
C C35 0.38016(17) 1.1756(4) 0.13717(6) 0.0639(8) Uani d . 1
H H35 0.4069 1.2844 0.1361 0.077 Uiso calc R 1
C C36 0.38997(15) 1.0265(4) 0.12123(6) 0.0562(7) Uani d . 1
H H36 0.4230 1.0361 0.1092 0.067 Uiso calc R 1

loop_
_atom_site_aniso_label
_atom_site_aniso_U_11
_atom_site_aniso_U_22
_atom_site_aniso_U_33
_atom_site_aniso_U_12
_atom_site_aniso_U_13
_atom_site_aniso_U_23
Cl1 0.0764(5) 0.0466(4) 0.0940(6) -0.0204(4) 0.0383(5) -0.0137(4)
Cl2 0.0797(5) 0.0608(5) 0.0569(4) 0.0085(4) 0.0166(4) -0.0150(4)
O1 0.0724(13) 0.0468(11) 0.0659(12) -0.0177(10) 0.0322(10) -0.0218(10)
N1 0.0545(13) 0.0417(12) 0.0414(11) -0.0069(10) 0.0146(10) -0.0099(9)
N2 0.0579(14) 0.0382(11) 0.0421(11) 0.0032(10) 0.0106(10) -0.0052(9)
N3 0.0529(13) 0.0410(12) 0.0464(12) -0.0039(10) 0.0136(10) -0.0014(10)
C1 0.0576(17) 0.0543(17) 0.0502(15) -0.0021(14) 0.0149(13) -0.0109(13)
C2 0.066(2) 0.065(2) 0.079(2) -0.0172(16) 0.0323(17) -0.0181(17)
C3 0.091(3) 0.072(2) 0.069(2) -0.0111(19) 0.0446(19) 0.0006(18)
C4 0.078(2) 0.093(3) 0.0476(17) -0.004(2) 0.0215(16) 0.0031(17)
C5 0.0501(16) 0.0691(19) 0.0489(15) -0.0040(14) 0.0121(13) -0.0057(14)
C6 0.0459(15) 0.0425(14) 0.0452(14) 0.0045(12) 0.0166(11) -0.0041(11)
C7 0.0516(15) 0.0403(14) 0.0430(14) -0.0003(12) 0.0121(12) -0.0059(11)
C8 0.0509(15) 0.0371(13) 0.0392(13) -0.0002(11) 0.0096(11) -0.0024(11)
C9 0.0575(16) 0.0368(13) 0.0425(14) -0.0023(12) 0.0059(12) 0.0013(11)
C10 0.094(2) 0.0503(18) 0.0640(19) -0.0190(17) 0.0189(17) -0.0101(15)
C11 0.077(2) 0.0498(17) 0.0584(17) 0.0109(15) 0.0101(15) -0.0148(14)
C12 0.0465(15) 0.0432(14) 0.0478(14) -0.0068(12) 0.0142(12) -0.0026(12)
C13 0.0420(14) 0.0419(14) 0.0417(13) -0.0032(11) 0.0097(11) -0.0001(11)
C14 0.0468(15) 0.0392(14) 0.0452(14) -0.0060(11) 0.0102(11) 0.0018(11)
C15 0.0481(15) 0.0450(14) 0.0384(13) 0.0029(12) 0.0070(11) 0.0017(11)
C16 0.0444(15) 0.0607(17) 0.0440(14) -0.0025(13) 0.0143(11) 0.0024(13)
C17 0.0503(16) 0.0521(16) 0.0568(16) -0.0101(13) 0.0160(13) 0.0031(13)
C18 0.0520(16) 0.0399(14) 0.0534(15) -0.0065(12) 0.0147(12) -0.0025(12)
Cl3 0.0682(5) 0.0619(4) 0.0465(4) -0.0197(4) 0.0142(3) -0.0035(3)
Cl4 0.0845(6) 0.0935(6) 0.0552(4) 0.0083(5) 0.0275(4) -0.0113(4)
O2 0.0703(13) 0.0747(14) 0.0603(12) -0.0309(11) 0.0359(10) -0.0214(11)
N4 0.0546(14) 0.0606(15) 0.0459(12) -0.0166(11) 0.0199(10) -0.0111(11)
N5 0.0432(12) 0.0679(15) 0.0467(12) -0.0105(11) 0.0187(10) -0.0078(11)
N6 0.0493(13) 0.0532(13) 0.0417(12) -0.0100(11) 0.0095(10) -0.0052(10)
C19 0.070(2) 0.095(3) 0.0527(18) -0.0213(19) 0.0152(16) 0.0014(18)
C20 0.076(2) 0.153(4) 0.0458(18) -0.039(3) 0.0159(16) -0.019(2)
C21 0.082(3) 0.133(4) 0.087(3) -0.040(3) 0.026(2) -0.061(3)
C22 0.099(3) 0.071(3) 0.118(4) -0.014(2) 0.010(3) -0.029(2)
C23 0.078(2) 0.060(2) 0.072(2) -0.0059(17) 0.0014(17) -0.0070(17)
C24 0.0469(15) 0.0605(17) 0.0454(15) -0.0062(13) 0.0177(12) -0.0131(13)
C25 0.0529(16) 0.0545(16) 0.0384(13) -0.0094(13) 0.0162(12) -0.0061(12)
C26 0.0463(15) 0.0508(15) 0.0392(13) -0.0071(12) 0.0094(11) -0.0024(12)
C27 0.0407(14) 0.0620(17) 0.0421(14) -0.0070(13) 0.0087(11) -0.0018(13)
C28 0.0489(17) 0.084(2) 0.0631(18) -0.0193(16) 0.0155(14) -0.0042(17)
C29 0.0502(18) 0.093(3) 0.079(2) -0.0001(17) 0.0200(16) -0.0169(19)
C30 0.0495(15) 0.0480(15) 0.0423(14) -0.0099(12) 0.0063(12) -0.0064(12)
C31 0.0448(14) 0.0464(15) 0.0397(13) -0.0059(12) 0.0016(11) -0.0050(11)
C32 0.0465(14) 0.0479(15) 0.0342(12) -0.0040(12) 0.0005(11) -0.0017(11)
C33 0.0574(17) 0.0593(18) 0.0352(13) 0.0097(14) 0.0038(12) -0.0027(12)
C34 0.081(2) 0.0454(16) 0.0532(17) 0.0020(16) 0.0015(15) -0.0146(13)
C35 0.075(2) 0.0501(17) 0.0663(19) -0.0169(16) 0.0094(16) -0.0145(15)
C36 0.0567(17) 0.0537(17) 0.0595(17) -0.0137(14) 0.0130(14) -0.0090(14)

loop_
_atom_type_symbol
_atom_type_description
_atom_type_scat_dispersion_real
_atom_type_scat_dispersion_imag
_atom_type_scat_source
C C 0.0033 0.0016 'International Tables Vol C Tables 4.2.6.8 and 6.1.1.4'
H H 0.0000 0.0000 'International Tables Vol C Tables 4.2.6.8 and 6.1.1.4'
Cl Cl 0.1484 0.1585 'International Tables Vol C Tables 4.2.6.8 and 6.1.1.4'
N N 0.0061 0.0033 'International Tables Vol C Tables 4.2.6.8 and 6.1.1.4'
O O 0.0106 0.0060 'International Tables Vol C Tables 4.2.6.8 and 6.1.1.4'

loop_
_geom_angle_atom_site_label_1
_geom_angle_atom_site_label_2
_geom_angle_atom_site_label_3
_geom_angle
C7 N1 N2 109.53(19)
C7 N1 C6 123.4(2)
N2 N1 C6 120.28(19)
C9 N2 N1 106.27(19)
C9 N2 C11 122.6(2)
N1 N2 C11 116.3(2)
C12 N3 C8 120.7(2)
C6 C1 C2 119.4(3)
C6 C1 H1 120.3
C2 C1 H1 120.3
C3 C2 C1 120.3(3)
C3 C2 H2 119.9
C1 C2 H2 119.9
C2 C3 C4 120.2(3)
C2 C3 H3 119.9
C4 C3 H3 119.9
C3 C4 C5 120.5(3)
C3 C4 H4 119.8
C5 C4 H4 119.8
C6 C5 C4 119.1(3)
C6 C5 H5 120.4
C4 C5 H5 120.4
C5 C6 C1 120.5(2)
C5 C6 N1 122.1(2)
C1 C6 N1 117.3(2)
O1 C7 N1 123.6(2)
O1 C7 C8 131.5(2)
N1 C7 C8 104.8(2)
C9 C8 N3 122.5(2)
C9 C8 C7 108.0(2)
N3 C8 C7 129.3(2)
C8 C9 N2 110.7(2)
C8 C9 C10 128.2(2)
N2 C9 C10 121.1(2)
C9 C10 H10A 109.5
C9 C10 H10B 109.5
H10A C10 H10B 109.5
C9 C10 H10C 109.5
H10A C10 H10C 109.5
H10B C10 H10C 109.5
N2 C11 H11A 109.5
N2 C11 H11B 109.5
H11A C11 H11B 109.5
N2 C11 H11C 109.5
H11A C11 H11C 109.5
H11B C11 H11C 109.5
N3 C12 C13 120.0(2)
N3 C12 H12 120.0
C13 C12 H12 120.0
C18 C13 C14 117.6(2)
C18 C13 C12 119.9(2)
C14 C13 C12 122.5(2)
C15 C14 C13 120.3(2)
C15 C14 Cl1 119.6(2)
C13 C14 Cl1 120.14(19)
C16 C15 C14 120.9(2)
C16 C15 Cl2 118.2(2)
C14 C15 Cl2 120.9(2)
C15 C16 C17 119.3(2)
C15 C16 H16 120.4
C17 C16 H16 120.4
C16 C17 C18 120.5(2)
C16 C17 H17 119.8
C18 C17 H17 119.8
C17 C18 C13 121.4(2)
C17 C18 H18 119.3
C13 C18 H18 119.3
C25 N4 N5 110.2(2)
C25 N4 C24 125.8(2)
N5 N4 C24 118.3(2)
C27 N5 N4 105.89(19)
C27 N5 C29 121.9(2)
N4 N5 C29 113.9(2)
C30 N6 C26 121.2(2)
C24 C19 C20 118.4(4)
C24 C19 H19 120.8
C20 C19 H19 120.8
C21 C20 C19 120.4(4)
C21 C20 H20 119.8
C19 C20 H20 119.8
C22 C21 C20 119.7(4)
C22 C21 H21 120.2
C20 C21 H21 120.2
C21 C22 C23 121.6(4)
C21 C22 H22 119.2
C23 C22 H22 119.2
C24 C23 C22 118.9(4)
C24 C23 H23 120.6
C22 C23 H23 120.6
C23 C24 C19 120.9(3)
C23 C24 N4 118.4(3)
C19 C24 N4 120.7(3)
O2 C25 N4 123.7(2)
O2 C25 C26 131.8(2)
N4 C25 C26 104.4(2)
C27 C26 N6 122.1(2)
C27 C26 C25 108.2(2)
N6 C26 C25 129.3(2)
C26 C27 N5 110.6(2)
C26 C27 C28 128.2(3)
N5 C27 C28 121.2(2)
C27 C28 H28A 109.5
C27 C28 H28B 109.5
H28A C28 H28B 109.5
C27 C28 H28C 109.5
H28A C28 H28C 109.5
H28B C28 H28C 109.5
N5 C29 H29A 109.5
N5 C29 H29B 109.5
H29A C29 H29B 109.5
N5 C29 H29C 109.5
H29A C29 H29C 109.5
H29B C29 H29C 109.5
N6 C30 C31 119.9(2)
N6 C30 H30 120.1
C31 C30 H30 120.1
C36 C31 C32 117.8(2)
C36 C31 C30 119.9(2)
C32 C31 C30 122.3(2)
C33 C32 C31 120.0(2)
C33 C32 Cl3 119.7(2)
C31 C32 Cl3 120.3(2)
C34 C33 C32 120.6(3)
C34 C33 Cl4 118.6(2)
C32 C33 Cl4 120.8(2)
C35 C34 C33 119.6(3)
C35 C34 H34 120.2
C33 C34 H34 120.2
C36 C35 C34 120.6(3)
C36 C35 H35 119.7
C34 C35 H35 119.7
C35 C36 C31 121.4(3)
C35 C36 H36 119.3
C31 C36 H36 119.3

loop_
_geom_bond_atom_site_label_1
_geom_bond_atom_site_label_2
_geom_bond_distance
Cl1 C14 1.728(3)
Cl2 C15 1.735(3)
O1 C7 1.226(3)
N1 C7 1.400(3)
N1 N2 1.404(3)
N1 C6 1.426(3)
N2 C9 1.369(3)
N2 C11 1.469(3)
N3 C12 1.270(3)
N3 C8 1.394(3)
C1 C6 1.380(4)
C1 C2 1.383(4)
C1 H1 0.9300
C2 C3 1.366(5)
C2 H2 0.9300
C3 C4 1.366(5)
C3 H3 0.9300
C4 C5 1.387(4)
C4 H4 0.9300
C5 C6 1.375(4)
C5 H5 0.9300
C7 C8 1.438(4)
C8 C9 1.360(3)
C9 C10 1.486(4)
C10 H10A 0.9600
C10 H10B 0.9600
C10 H10C 0.9600
C11 H11A 0.9600
C11 H11B 0.9600
C11 H11C 0.9600
C12 C13 1.473(3)
C12 H12 0.9300
C13 C18 1.391(3)
C13 C14 1.399(3)
C14 C15 1.387(3)
C15 C16 1.372(4)
C16 C17 1.373(4)
C16 H16 0.9300
C17 C18 1.377(4)
C17 H17 0.9300
C18 H18 0.9300
Cl3 C32 1.728(3)
Cl4 C33 1.724(3)
O2 C25 1.219(3)
N4 C25 1.386(3)
N4 N5 1.413(3)
N4 C24 1.425(3)
N5 C27 1.370(3)
N5 C29 1.462(4)
N6 C30 1.276(3)
N6 C26 1.386(3)
C19 C24 1.374(4)
C19 C20 1.396(5)
C19 H19 0.9300
C20 C21 1.361(6)
C20 H20 0.9300
C21 C22 1.350(6)
C21 H21 0.9300
C22 C23 1.369(5)
C22 H22 0.9300
C23 C24 1.368(4)
C23 H23 0.9300
C25 C26 1.449(4)
C26 C27 1.358(3)
C27 C28 1.492(4)
C28 H28A 0.9600
C28 H28B 0.9600
C28 H28C 0.9600
C29 H29A 0.9600
C29 H29B 0.9600
C29 H29C 0.9600
C30 C31 1.460(4)
C30 H30 0.9300
C31 C36 1.395(4)
C31 C32 1.397(3)
C32 C33 1.386(4)
C33 C34 1.379(4)
C34 C35 1.367(4)
C34 H34 0.9300
C35 C36 1.364(4)
C35 H35 0.9300
C36 H36 0.9300

loop_
_geom_hbond_atom_site_label_D
_geom_hbond_atom_site_label_H
_geom_hbond_atom_site_label_A
_geom_hbond_site_symmetry_A
_geom_hbond_distance_DH
_geom_hbond_distance_HA
_geom_hbond_distance_DA
_geom_hbond_angle_DHA
_geom_hbond_publ_flag
C17 H17 O2 3_555 0.93 2.52 3.153(4) 125 yes
C12 H12 Cl1 . 0.93 2.70 3.067(3) 104 yes
C12 H12 O1 . 0.93 2.35 3.025(3) 129 yes
C35 H35 O1 1_565 0.93 2.65 3.221(3) 121 yes
C30 H30 Cl3 . 0.93 2.68 3.059(3) 105 yes
C30 H30 O2 . 0.93 2.42 3.061(3) 126 yes

loop_
_geom_torsion_atom_site_label_1
_geom_torsion_atom_site_label_2
_geom_torsion_atom_site_label_3
_geom_torsion_atom_site_label_4
_geom_torsion
C7 N1 N2 C9 8.6(3)
C6 N1 N2 C9 160.7(2)
C7 N1 N2 C11 148.9(2)
C6 N1 N2 C11 -59.0(3)
C6 C1 C2 C3 1.4(5)
C1 C2 C3 C4 -0.2(5)
C2 C3 C4 C5 -0.3(5)
C3 C4 C5 C6 -0.3(5)
C4 C5 C6 C1 1.4(4)
C4 C5 C6 N1 -176.3(3)
C2 C1 C6 C5 -2.0(4)
C2 C1 C6 N1 175.8(3)
C7 N1 C6 C5 118.8(3)
N2 N1 C6 C5 -29.3(4)
C7 N1 C6 C1 -59.0(3)
N2 N1 C6 C1 152.9(2)
N2 N1 C7 O1 171.3(2)
C6 N1 C7 O1 20.3(4)
N2 N1 C7 C8 -7.0(3)
C6 N1 C7 C8 -158.1(2)
C12 N3 C8 C9 -179.9(3)
C12 N3 C8 C7 4.7(4)
O1 C7 C8 C9 -175.3(3)
N1 C7 C8 C9 2.9(3)
O1 C7 C8 N3 0.6(5)
N1 C7 C8 N3 178.8(2)
N3 C8 C9 N2 -173.8(2)
C7 C8 C9 N2 2.4(3)
N3 C8 C9 C10 7.3(5)
C7 C8 C9 C10 -176.5(3)
N1 N2 C9 C8 -6.7(3)
C11 N2 C9 C8 -143.9(2)
N1 N2 C9 C10 172.3(2)
C11 N2 C9 C10 35.0(4)
C8 N3 C12 C13 -178.9(2)
N3 C12 C13 C18 -10.1(4)
N3 C12 C13 C14 168.2(3)
C18 C13 C14 C15 1.5(4)
C12 C13 C14 C15 -176.9(2)
C18 C13 C14 Cl1 180.0(2)
C12 C13 C14 Cl1 1.6(4)
C13 C14 C15 C16 -0.8(4)
Cl1 C14 C15 C16 -179.3(2)
C13 C14 C15 Cl2 178.5(2)
Cl1 C14 C15 Cl2 0.0(3)
C14 C15 C16 C17 -0.4(4)
Cl2 C15 C16 C17 -179.6(2)
C15 C16 C17 C18 0.8(4)
C16 C17 C18 C13 0.0(4)
C14 C13 C18 C17 -1.1(4)
C12 C13 C18 C17 177.3(3)
C25 N4 N5 C27 8.5(3)
C24 N4 N5 C27 163.6(2)
C25 N4 N5 C29 145.2(3)
C24 N4 N5 C29 -59.7(3)
C24 C19 C20 C21 1.3(5)
C19 C20 C21 C22 0.2(6)
C20 C21 C22 C23 -1.2(7)
C21 C22 C23 C24 0.5(6)
C22 C23 C24 C19 1.2(5)
C22 C23 C24 N4 -177.9(3)
C20 C19 C24 C23 -2.1(5)
C20 C19 C24 N4 177.0(3)
C25 N4 C24 C23 -77.9(4)
N5 N4 C24 C23 131.2(3)
C25 N4 C24 C19 103.0(3)
N5 N4 C24 C19 -47.8(4)
N5 N4 C25 O2 170.4(3)
C24 N4 C25 O2 17.6(5)
N5 N4 C25 C26 -7.5(3)
C24 N4 C25 C26 -160.2(3)
C30 N6 C26 C27 -173.8(3)
C30 N6 C26 C25 13.1(4)
O2 C25 C26 C27 -173.9(3)
N4 C25 C26 C27 3.6(3)
O2 C25 C26 N6 -0.1(5)
N4 C25 C26 N6 177.4(3)
N6 C26 C27 N5 -172.7(2)
C25 C26 C27 N5 1.6(3)
N6 C26 C27 C28 5.6(5)
C25 C26 C27 C28 179.9(3)
N4 N5 C27 C26 -6.1(3)
C29 N5 C27 C26 -138.5(3)
N4 N5 C27 C28 175.5(3)
C29 N5 C27 C28 43.1(4)
C26 N6 C30 C31 -177.5(2)
N6 C30 C31 C36 0.5(4)
N6 C30 C31 C32 178.5(2)
C36 C31 C32 C33 0.7(4)
C30 C31 C32 C33 -177.3(2)
C36 C31 C32 Cl3 179.7(2)
C30 C31 C32 Cl3 1.7(4)
C31 C32 C33 C34 -0.9(4)
Cl3 C32 C33 C34 -179.8(2)
C31 C32 C33 Cl4 178.3(2)
Cl3 C32 C33 Cl4 -0.6(3)
C32 C33 C34 C35 0.2(4)
Cl4 C33 C34 C35 -179.1(2)
C33 C34 C35 C36 0.7(5)
C34 C35 C36 C31 -0.9(5)
C32 C31 C36 C35 0.2(4)
C30 C31 C36 C35 178.2(3)

loop_
_cod_related_entry_id
_cod_related_entry_database
_cod_related_entry_code
1 ChemSpider 1075437
